data_2218507
loop_
_publ_author_name
'Feng, Sun'

_publ_section_title
<i>catena</i>-Poly[bis(\m-4-methylbenzoato-\k^2^<i>O</i>:<i>O</i>')heptakis(\m-4-methylbenzoato-\k^3^<i>O</i>,<i>O</i>':<i>O</i>)trisamarium(III)]
_journal_coeditor_code RZ2201
_journal_issue 6
_journal_name_full 'Acta Crystallographica Section E'
_journal_page_first m816
_journal_paper_doi 10.1107/S1600536808014219
_journal_volume 64
_journal_year 2008
_chemical_formula_iupac '[Sm3 (C8 H7 O2)9]'
_chemical_formula_moiety 'C72 H63 O18 Sm3'
_chemical_formula_sum 'C72 H63 O18 Sm3'
_chemical_formula_weight 1667.27
_chemical_name_systematic
;<i>catena</i>-Poly[bis(\m-4-methylbenzoato-\k^2^<i>O</i>:<i>O</i>')heptakis(\m-
4-methylbenzoato-\k^3^<i>O</i>,<i>O</i>':<i>O</i>)trisamarium(III)]
;
_space_group_IT_number 14
_symmetry_cell_setting monoclinic
_symmetry_space_group_name_Hall '-P 2yn'
_symmetry_space_group_name_H-M 'P 1 21/n 1'
_atom_sites_solution_hydrogens geom
_atom_sites_solution_primary direct
_atom_sites_solution_secondary difmap
_audit_creation_method SHELXL-97
_cell_angle_alpha 90.00
_cell_angle_beta 96.580(3)
_cell_angle_gamma 90.00
_cell_formula_units_Z 4
_cell_length_a 13.8527(2)
_cell_length_b 22.5008(7)
_cell_length_c 21.8191(8)
_cell_measurement_reflns_used 8289
_cell_measurement_temperature 296(2)
_cell_measurement_theta_max 28.00
_cell_measurement_theta_min 1.66
_cell_volume 6756.1(3)
_computing_cell_refinement 'SAINT (Bruker, 2004)'
_computing_data_collection 'APEX2 (Bruker, 2004)'
_computing_data_reduction 'SAINT (Bruker, 2004)'
_computing_molecular_graphics 'SHELXTL (Sheldrick, 2008)'
_computing_publication_material 'SHELXTL (Sheldrick, 2008)'
_computing_structure_refinement 'SHELXL97 (Sheldrick, 2008)'
_computing_structure_solution 'SHELXS97 (Sheldrick, 2008)'
_diffrn_ambient_temperature 296(2)
_diffrn_measured_fraction_theta_full 1.000
_diffrn_measured_fraction_theta_max 1.000
_diffrn_measurement_device_type 'Bruker APEXII area-detector'
_diffrn_measurement_method '\f and \w'
_diffrn_radiation_monochromator graphite
_diffrn_radiation_source 'fine-focus sealed tube'
_diffrn_radiation_type MoK\a
_diffrn_radiation_wavelength 0.71073
_diffrn_reflns_av_R_equivalents 0.0681
_diffrn_reflns_av_sigmaI/netI 0.0514
_diffrn_reflns_limit_h_max 16
_diffrn_reflns_limit_h_min -16
_diffrn_reflns_limit_k_max 26
_diffrn_reflns_limit_k_min -26
_diffrn_reflns_limit_l_max 24
_diffrn_reflns_limit_l_min -26
_diffrn_reflns_number 57075
_diffrn_reflns_theta_full 25.20
_diffrn_reflns_theta_max 25.20
_diffrn_reflns_theta_min 1.30
_diffrn_standards_number 0
_exptl_absorpt_coefficient_mu 2.644
_exptl_absorpt_correction_T_max 0.578
_exptl_absorpt_correction_T_min 0.525
_exptl_absorpt_correction_type multi-scan
_exptl_absorpt_process_details '(SADABS; Sheldrick, 1996)'
_exptl_crystal_colour colorless
_exptl_crystal_density_diffrn 1.639
_exptl_crystal_density_method 'not measured'
_exptl_crystal_description block
_exptl_crystal_F_000 3300
_exptl_crystal_size_max 0.25
_exptl_crystal_size_mid 0.24
_exptl_crystal_size_min 0.21
_refine_diff_density_max 0.606
_refine_diff_density_min -1.330
_refine_ls_extinction_method none
_refine_ls_goodness_of_fit_ref 1.091
_refine_ls_hydrogen_treatment constr
_refine_ls_matrix_type full
_refine_ls_number_parameters 847
_refine_ls_number_reflns 12173
_refine_ls_number_restraints 0
_refine_ls_restrained_S_all 1.091
_refine_ls_R_factor_all 0.0514
_refine_ls_R_factor_gt 0.0374
_refine_ls_shift/su_max 0.002
_refine_ls_shift/su_mean 0.000
_refine_ls_structure_factor_coef Fsqd
_refine_ls_weighting_details 'calc w=1/[\s^2^(Fo^2^)+(0.0378P)^2^+5.7051P] where P=(Fo^2^+2Fc^2^)/3'
_refine_ls_weighting_scheme calc
_refine_ls_wR_factor_gt 0.0864
_refine_ls_wR_factor_ref 0.0950
_reflns_number_gt 9574
_reflns_number_total 12173
_reflns_threshold_expression I>2\s(I)
_cod_data_source_file rz2201.cif
_cod_data_source_block I
_cod_original_sg_symbol_H-M 'P 21/n'
_cod_database_code 2218507
_cod_database_fobs_code 2218507

loop_
_symmetry_equiv_pos_as_xyz
'x, y, z'
'-x+1/2, y+1/2, -z+1/2'
'-x, -y, -z'
'x-1/2, -y-1/2, z-1/2'

loop_
_atom_site_type_symbol
_atom_site_label
_atom_site_fract_x
_atom_site_fract_y
_atom_site_fract_z
_atom_site_U_iso_or_equiv
_atom_site_adp_type
_atom_site_calc_flag
_atom_site_refinement_flags
_atom_site_occupancy
C C1 0.3049(4) 0.4259(2) 0.1406(2) 0.0367(12) Uani d . 1
C C2 0.3259(4) 0.4090(2) 0.0775(2) 0.0392(12) Uani d . 1
C C3 0.3955(4) 0.4401(3) 0.0509(3) 0.0528(15) Uani d . 1
H H3 0.4293 0.4707 0.0725 0.063 Uiso calc R 1
C C4 0.4155(5) 0.4259(3) -0.0085(3) 0.0635(18) Uani d . 1
H H4 0.4631 0.4472 -0.0259 0.076 Uiso calc R 1
C C5 0.3672(5) 0.3816(3) -0.0419(3) 0.0584(17) Uani d . 1
C C6 0.2992(6) 0.3506(3) -0.0142(3) 0.0660(19) Uani d . 1
H H6 0.2664 0.3196 -0.0358 0.079 Uiso calc R 1
C C7 0.2772(5) 0.3635(3) 0.0448(2) 0.0499(15) Uani d . 1
H H7 0.2302 0.3417 0.0621 0.060 Uiso calc R 1
C C8 0.3895(7) 0.3672(4) -0.1069(3) 0.088(3) Uani d . 1
H H8A 0.4098 0.3265 -0.1087 0.132 Uiso calc R 1
H H8B 0.4405 0.3927 -0.1176 0.132 Uiso calc R 1
H H8C 0.3322 0.3733 -0.1354 0.132 Uiso calc R 1
C C9 0.4184(4) 0.5513(2) 0.2748(2) 0.0363(12) Uani d . 1
C C10 0.5085(4) 0.5868(2) 0.2799(2) 0.0364(12) Uani d . 1
C C11 0.5969(4) 0.5606(3) 0.3028(3) 0.0520(16) Uani d . 1
H H11 0.5989 0.5204 0.3130 0.062 Uiso calc R 1
C C12 0.6806(5) 0.5936(3) 0.3102(3) 0.0655(19) Uani d . 1
H H12 0.7386 0.5757 0.3262 0.079 Uiso calc R 1
C C13 0.6805(5) 0.6534(3) 0.2944(3) 0.0589(17) Uani d . 1
C C14 0.5941(4) 0.6786(3) 0.2706(3) 0.0558(16) Uani d . 1
H H14 0.5925 0.7184 0.2591 0.067 Uiso calc R 1
C C15 0.5100(4) 0.6460(2) 0.2637(3) 0.0463(14) Uani d . 1
H H15 0.4524 0.6643 0.2476 0.056 Uiso calc R 1
C C16 0.7733(5) 0.6894(4) 0.3053(4) 0.097(3) Uani d . 1
H H16A 0.7642 0.7270 0.2845 0.146 Uiso calc R 1
H H16B 0.8252 0.6682 0.2894 0.146 Uiso calc R 1
H H16C 0.7894 0.6960 0.3487 0.146 Uiso calc R 1
C C17 0.3320(4) 0.7272(3) 0.1541(3) 0.0441(14) Uani d . 1
C C18 0.3746(4) 0.7327(2) 0.0949(2) 0.0371(12) Uani d . 1
C C19 0.4264(5) 0.7827(3) 0.0816(3) 0.0556(16) Uani d . 1
H H19 0.4340 0.8139 0.1097 0.067 Uiso calc R 1
C C20 0.4672(5) 0.7866(3) 0.0263(3) 0.071(2) Uani d . 1
H H20 0.5012 0.8206 0.0176 0.085 Uiso calc R 1
C C21 0.4578(5) 0.7409(3) -0.0156(3) 0.0611(18) Uani d . 1
C C22 0.4053(5) 0.6921(3) -0.0019(3) 0.0665(19) Uani d . 1
H H22 0.3970 0.6611 -0.0301 0.080 Uiso calc R 1
C C23 0.3645(5) 0.6876(3) 0.0524(3) 0.0578(17) Uani d . 1
H H23 0.3297 0.6537 0.0604 0.069 Uiso calc R 1
C C24 0.5035(7) 0.7440(4) -0.0752(3) 0.098(3) Uani d . 1
H H24A 0.5306 0.7060 -0.0836 0.148 Uiso calc R 1
H H24B 0.5540 0.7734 -0.0715 0.148 Uiso calc R 1
H H24C 0.4549 0.7546 -0.1084 0.148 Uiso calc R 1
C C25 0.2101(4) 0.8949(2) 0.1485(2) 0.0343(12) Uani d . 1
C C26 0.1816(4) 0.8575(2) 0.0936(2) 0.0375(12) Uani d . 1
C C27 0.1914(5) 0.8789(3) 0.0356(3) 0.0568(17) Uani d . 1
H H27 0.2148 0.9172 0.0311 0.068 Uiso calc R 1
C C28 0.1670(6) 0.8441(3) -0.0159(3) 0.068(2) Uani d . 1
H H28 0.1727 0.8597 -0.0548 0.082 Uiso calc R 1
C C29 0.1342(5) 0.7869(3) -0.0105(3) 0.0539(16) Uani d . 1
C C30 0.1219(5) 0.7658(3) 0.0474(3) 0.0523(16) Uani d . 1
H H30 0.0973 0.7278 0.0517 0.063 Uiso calc R 1
C C31 0.1457(4) 0.8007(2) 0.0991(2) 0.0390(13) Uani d . 1
H H31 0.1375 0.7857 0.1379 0.047 Uiso calc R 1
C C32 0.1106(6) 0.7477(3) -0.0677(3) 0.082(2) Uani d . 1
H H32A 0.0977 0.7724 -0.1036 0.123 Uiso calc R 1
H H32B 0.0544 0.7239 -0.0630 0.123 Uiso calc R 1
H H32C 0.1649 0.7223 -0.0724 0.123 Uiso calc R 1
C C33 0.0824(4) 0.7759(2) 0.2579(2) 0.0364(12) Uani d . 1
C C34 -0.0177(4) 0.7831(2) 0.2281(2) 0.0404(13) Uani d . 1
C C35 -0.0660(5) 0.8349(3) 0.2368(3) 0.069(2) Uani d . 1
H H35 -0.0364 0.8640 0.2628 0.083 Uiso calc R 1
C C36 -0.1578(6) 0.8444(4) 0.2074(4) 0.080(2) Uani d . 1
H H36 -0.1894 0.8800 0.2134 0.096 Uiso calc R 1
C C37 -0.2038(5) 0.8018(4) 0.1691(4) 0.076(2) Uani d . 1
C C38 -0.1543(5) 0.7502(4) 0.1608(3) 0.075(2) Uani d . 1
H H38 -0.1843 0.7207 0.1355 0.089 Uiso calc R 1
C C39 -0.0619(4) 0.7408(3) 0.1889(3) 0.0566(16) Uani d . 1
H H39 -0.0292 0.7059 0.1814 0.068 Uiso calc R 1
C C40 -0.3065(6) 0.8119(5) 0.1373(5) 0.115(4) Uani d . 1
H H40A -0.3067 0.8079 0.0935 0.172 Uiso calc R 1
H H40B -0.3278 0.8512 0.1467 0.172 Uiso calc R 1
H H40C -0.3497 0.7831 0.1518 0.172 Uiso calc R 1
C C41 0.0982(4) 0.5836(2) 0.3264(2) 0.0398(13) Uani d . 1
C C42 0.0341(4) 0.5525(2) 0.3654(2) 0.0381(12) Uani d . 1
C C43 -0.0362(5) 0.5844(3) 0.3920(3) 0.0587(17) Uani d . 1
H H43 -0.0412 0.6253 0.3862 0.070 Uiso calc R 1
C C44 -0.0984(5) 0.5558(4) 0.4267(3) 0.070(2) Uani d . 1
H H44 -0.1452 0.5778 0.4441 0.083 Uiso calc R 1
C C45 -0.0933(5) 0.4955(3) 0.4364(3) 0.0557(16) Uani d . 1
C C46 -0.0223(5) 0.4639(3) 0.4109(3) 0.0613(18) Uani d . 1
H H46 -0.0170 0.4231 0.4172 0.074 Uiso calc R 1
C C47 0.0409(5) 0.4924(3) 0.3760(3) 0.0496(15) Uani d . 1
H H47 0.0887 0.4706 0.3594 0.059 Uiso calc R 1
C C48 -0.1626(5) 0.4639(4) 0.4741(3) 0.081(2) Uani d . 1
H H48A -0.1894 0.4920 0.5007 0.121 Uiso calc R 1
H H48B -0.1283 0.4335 0.4986 0.121 Uiso calc R 1
H H48C -0.2142 0.4463 0.4470 0.121 Uiso calc R 1
C C49 0.0347(4) 0.3963(3) 0.2248(3) 0.0450(14) Uani d . 1
C C50 -0.0703(4) 0.4102(2) 0.2115(2) 0.0395(12) Uani d . 1
C C51 -0.1052(5) 0.4659(3) 0.2248(3) 0.0537(16) Uani d . 1
H H51 -0.0645 0.4943 0.2452 0.064 Uiso calc R 1
C C52 -0.2030(5) 0.4785(3) 0.2067(3) 0.0667(19) Uani d . 1
H H52 -0.2274 0.5154 0.2162 0.080 Uiso calc R 1
C C53 -0.2641(5) 0.4381(3) 0.1756(3) 0.0611(18) Uani d . 1
C C54 -0.2284(5) 0.3826(3) 0.1648(3) 0.0628(18) Uani d . 1
H H54 -0.2699 0.3540 0.1455 0.075 Uiso calc R 1
C C55 -0.1324(4) 0.3685(3) 0.1820(3) 0.0484(14) Uani d . 1
H H55 -0.1094 0.3309 0.1737 0.058 Uiso calc R 1
C C56 -0.3693(5) 0.4546(4) 0.1534(4) 0.103(3) Uani d . 1
H H56A -0.3995 0.4709 0.1872 0.155 Uiso calc R 1
H H56B -0.4040 0.4197 0.1382 0.155 Uiso calc R 1
H H56C -0.3705 0.4836 0.1210 0.155 Uiso calc R 1
C C57 0.0873(4) 0.5670(2) 0.1536(2) 0.0366(12) Uani d . 1
C C58 0.0181(4) 0.5315(2) 0.1118(2) 0.0381(12) Uani d . 1
C C59 -0.0730(4) 0.5542(3) 0.0921(3) 0.0505(15) Uani d . 1
H H59 -0.0890 0.5924 0.1037 0.061 Uiso calc R 1
C C60 -0.1402(5) 0.5209(3) 0.0556(3) 0.0551(16) Uani d . 1
H H60 -0.2014 0.5366 0.0431 0.066 Uiso calc R 1
C C61 -0.1177(5) 0.4643(3) 0.0373(3) 0.0517(16) Uani d . 1
C C62 -0.0264(5) 0.4420(3) 0.0558(3) 0.0525(16) Uani d . 1
H H62 -0.0105 0.4041 0.0432 0.063 Uiso calc R 1
C C63 0.0417(4) 0.4747(2) 0.0924(2) 0.0426(13) Uani d . 1
H H63 0.1031 0.4590 0.1041 0.051 Uiso calc R 1
C C64 -0.1926(5) 0.4270(3) -0.0016(3) 0.076(2) Uani d . 1
H H64A -0.1601 0.3973 -0.0233 0.114 Uiso calc R 1
H H64B -0.2305 0.4521 -0.0308 0.114 Uiso calc R 1
H H64C -0.2344 0.4081 0.0246 0.114 Uiso calc R 1
C C65 0.3291(4) 0.7149(2) 0.3703(2) 0.0337(11) Uani d . 1
C C66 0.3513(4) 0.6720(2) 0.4208(2) 0.0362(12) Uani d . 1
C C67 0.3792(5) 0.6917(3) 0.4804(3) 0.0550(16) Uani d . 1
H H67 0.3812 0.7323 0.4885 0.066 Uiso calc R 1
C C68 0.4040(5) 0.6526(3) 0.5275(3) 0.0567(17) Uani d . 1
H H68 0.4216 0.6670 0.5672 0.068 Uiso calc R 1
C C69 0.4034(4) 0.5920(3) 0.5173(3) 0.0467(14) Uani d . 1
C C70 0.3746(4) 0.5723(3) 0.4583(3) 0.0509(15) Uani d . 1
H H70 0.3729 0.5316 0.4504 0.061 Uiso calc R 1
C C71 0.3484(4) 0.6113(2) 0.4109(3) 0.0474(14) Uani d . 1
H H71 0.3284 0.5968 0.3716 0.057 Uiso calc R 1
C C72 0.4347(6) 0.5499(3) 0.5700(3) 0.074(2) Uani d . 1
H H72A 0.5038 0.5524 0.5803 0.111 Uiso calc R 1
H H72B 0.4172 0.5100 0.5578 0.111 Uiso calc R 1
H H72C 0.4030 0.5607 0.6053 0.111 Uiso calc R 1
Sm Sm2 0.204869(19) 0.640988(10) 0.239154(11) 0.02989(8) Uani d . 1
Sm Sm3 0.247655(18) 0.477166(10) 0.251356(11) 0.02855(8) Uani d . 1
Sm Sm1 0.282165(18) 0.806693(10) 0.279308(11) 0.02956(8) Uani d . 1
O O1 0.2392(3) 0.39776(15) 0.16682(15) 0.0368(8) Uani d . 1
O O2 0.3486(3) 0.46826(18) 0.16786(18) 0.0512(10) Uani d . 1
O O3 0.4185(3) 0.49858(17) 0.29158(18) 0.0479(10) Uani d . 1
O O4 0.3385(2) 0.57567(15) 0.25193(16) 0.0382(8) Uani d . 1
O O5 0.2850(3) 0.68050(18) 0.16290(19) 0.0556(11) Uani d . 1
O O6 0.3440(3) 0.7683(2) 0.19299(18) 0.0551(11) Uani d . 1
O O7 0.2092(3) 0.87445(14) 0.20322(14) 0.0347(8) Uani d . 1
O O8 0.2347(3) 0.94762(16) 0.14133(16) 0.0446(9) Uani d . 1
O O9 0.1154(3) 0.80769(16) 0.30229(17) 0.0452(9) Uani d . 1
O O10 0.1397(2) 0.73852(14) 0.23482(15) 0.0341(8) Uani d . 1
O O11 0.0900(3) 0.63750(16) 0.3154(2) 0.0597(12) Uani d . 1
O O12 0.1641(3) 0.55398(16) 0.30265(17) 0.0424(9) Uani d . 1
O O13 0.1684(2) 0.54455(15) 0.17555(16) 0.0375(8) Uani d . 1
O O14 0.0667(3) 0.61854(17) 0.1674(2) 0.0615(12) Uani d . 1
O O15 0.0931(3) 0.4370(2) 0.24686(18) 0.0539(11) Uani d . 1
O O16 0.0624(3) 0.34545(19) 0.2123(2) 0.0600(12) Uani d . 1
O O19 0.3002(3) 0.69764(15) 0.31549(15) 0.0384(8) Uani d . 1
O O20 0.3381(3) 0.76940(16) 0.37995(17) 0.0567(12) Uani d . 1

loop_
_atom_site_aniso_label
_atom_site_aniso_U_11
_atom_site_aniso_U_22
_atom_site_aniso_U_33
_atom_site_aniso_U_12
_atom_site_aniso_U_13
_atom_site_aniso_U_23
C1 0.038(3) 0.033(3) 0.038(3) 0.010(2) -0.001(2) 0.001(2)
C2 0.041(3) 0.040(3) 0.036(3) 0.005(2) 0.004(2) 0.006(2)
C3 0.053(4) 0.059(4) 0.048(4) -0.007(3) 0.009(3) -0.006(3)
C4 0.056(4) 0.087(5) 0.051(4) -0.003(4) 0.020(3) -0.003(4)
C5 0.072(4) 0.065(4) 0.039(3) 0.006(4) 0.012(3) -0.005(3)
C6 0.101(6) 0.057(4) 0.038(4) -0.008(4) 0.000(4) -0.010(3)
C7 0.072(4) 0.046(3) 0.033(3) -0.003(3) 0.009(3) -0.002(3)
C8 0.117(7) 0.104(7) 0.047(4) 0.010(5) 0.028(4) -0.013(4)
C9 0.034(3) 0.039(3) 0.036(3) 0.001(2) 0.004(2) -0.005(2)
C10 0.037(3) 0.041(3) 0.031(3) 0.001(2) 0.005(2) -0.001(2)
C11 0.043(3) 0.052(4) 0.059(4) 0.004(3) -0.004(3) 0.008(3)
C12 0.039(3) 0.084(5) 0.071(5) -0.006(3) -0.005(3) 0.003(4)
C13 0.048(4) 0.078(5) 0.051(4) -0.019(3) 0.007(3) 0.000(3)
C14 0.049(4) 0.050(4) 0.068(4) -0.018(3) 0.006(3) 0.003(3)
C15 0.048(3) 0.040(3) 0.050(3) 0.000(3) 0.002(3) 0.005(3)
C16 0.058(5) 0.118(8) 0.114(7) -0.037(5) 0.005(4) 0.012(6)
C17 0.043(3) 0.050(4) 0.039(3) 0.012(3) 0.007(3) 0.003(3)
C18 0.041(3) 0.033(3) 0.038(3) 0.000(2) 0.008(2) 0.000(2)
C19 0.073(4) 0.045(4) 0.051(4) -0.005(3) 0.016(3) -0.008(3)
C20 0.085(5) 0.057(4) 0.078(5) 0.002(4) 0.038(4) 0.015(4)
C21 0.072(5) 0.064(5) 0.051(4) 0.027(4) 0.021(3) 0.005(3)
C22 0.080(5) 0.078(5) 0.043(4) 0.004(4) 0.017(3) -0.017(3)
C23 0.061(4) 0.059(4) 0.054(4) -0.010(3) 0.009(3) -0.016(3)
C24 0.130(8) 0.109(7) 0.066(5) 0.043(6) 0.052(5) 0.020(5)
C25 0.034(3) 0.032(3) 0.037(3) 0.004(2) 0.003(2) -0.002(2)
C26 0.045(3) 0.038(3) 0.029(3) 0.000(2) 0.000(2) 0.002(2)
C27 0.083(5) 0.048(4) 0.041(3) -0.019(3) 0.015(3) 0.002(3)
C28 0.105(6) 0.072(5) 0.028(3) -0.007(4) 0.011(3) -0.001(3)
C29 0.067(4) 0.055(4) 0.039(3) 0.000(3) 0.001(3) -0.009(3)
C30 0.066(4) 0.038(3) 0.049(4) -0.004(3) -0.012(3) -0.005(3)
C31 0.049(3) 0.041(3) 0.025(3) -0.001(3) 0.000(2) -0.002(2)
C32 0.121(7) 0.082(6) 0.042(4) -0.015(5) 0.002(4) -0.024(4)
C33 0.045(3) 0.025(3) 0.040(3) -0.001(2) 0.010(2) 0.003(2)
C34 0.040(3) 0.039(3) 0.043(3) 0.004(2) 0.009(2) -0.002(3)
C35 0.071(5) 0.070(5) 0.066(5) 0.024(4) 0.005(4) -0.022(4)
C36 0.075(5) 0.084(6) 0.080(5) 0.042(5) 0.007(4) -0.001(5)
C37 0.051(4) 0.106(7) 0.070(5) 0.021(4) 0.000(4) 0.023(5)
C38 0.055(4) 0.083(6) 0.080(5) 0.001(4) -0.015(4) -0.002(4)
C39 0.047(4) 0.050(4) 0.071(4) 0.007(3) -0.003(3) -0.001(3)
C40 0.061(5) 0.141(9) 0.134(8) 0.032(5) -0.026(5) 0.011(7)
C41 0.048(3) 0.032(3) 0.039(3) 0.002(2) 0.003(3) -0.001(2)
C42 0.043(3) 0.037(3) 0.036(3) -0.001(2) 0.008(2) -0.002(2)
C43 0.058(4) 0.054(4) 0.067(4) 0.010(3) 0.022(3) 0.005(3)
C44 0.056(4) 0.085(6) 0.074(5) 0.012(4) 0.033(4) 0.007(4)
C45 0.052(4) 0.073(5) 0.044(4) -0.015(3) 0.013(3) 0.003(3)
C46 0.072(5) 0.051(4) 0.065(4) -0.013(3) 0.025(4) 0.008(3)
C47 0.063(4) 0.042(3) 0.048(4) -0.002(3) 0.026(3) -0.001(3)
C48 0.067(5) 0.108(7) 0.073(5) -0.024(4) 0.032(4) 0.004(5)
C49 0.038(3) 0.051(4) 0.046(3) 0.004(3) 0.006(3) 0.014(3)
C50 0.039(3) 0.043(3) 0.037(3) 0.001(2) 0.008(2) 0.005(2)
C51 0.063(4) 0.039(3) 0.060(4) 0.000(3) 0.010(3) -0.005(3)
C52 0.067(5) 0.051(4) 0.084(5) 0.021(3) 0.019(4) 0.004(4)
C53 0.045(4) 0.080(5) 0.058(4) 0.006(4) 0.003(3) 0.018(4)
C54 0.046(4) 0.074(5) 0.066(4) -0.007(3) -0.004(3) -0.001(4)
C55 0.034(3) 0.051(4) 0.060(4) 0.000(3) 0.003(3) -0.008(3)
C56 0.052(5) 0.132(8) 0.124(8) 0.019(5) 0.000(5) 0.040(6)
C57 0.042(3) 0.034(3) 0.034(3) 0.001(2) 0.004(2) 0.000(2)
C58 0.041(3) 0.034(3) 0.038(3) -0.007(2) 0.000(2) 0.000(2)
C59 0.049(3) 0.046(4) 0.054(4) 0.003(3) -0.005(3) -0.006(3)
C60 0.044(3) 0.058(4) 0.060(4) -0.002(3) -0.008(3) -0.003(3)
C61 0.061(4) 0.057(4) 0.035(3) -0.014(3) -0.004(3) 0.002(3)
C62 0.074(4) 0.033(3) 0.049(4) -0.012(3) -0.003(3) -0.006(3)
C63 0.050(3) 0.038(3) 0.039(3) 0.000(3) 0.001(3) 0.000(2)
C64 0.074(5) 0.085(5) 0.063(5) -0.033(4) -0.015(4) -0.013(4)
C65 0.038(3) 0.029(3) 0.034(3) 0.001(2) 0.002(2) 0.002(2)
C66 0.041(3) 0.032(3) 0.035(3) -0.001(2) 0.003(2) 0.003(2)
C67 0.082(5) 0.041(3) 0.039(3) -0.003(3) -0.005(3) 0.001(3)
C68 0.068(4) 0.070(5) 0.030(3) -0.005(3) -0.004(3) 0.005(3)
C69 0.044(3) 0.050(4) 0.047(4) 0.002(3) 0.004(3) 0.020(3)
C70 0.061(4) 0.032(3) 0.059(4) 0.009(3) 0.003(3) 0.010(3)
C71 0.060(4) 0.039(3) 0.043(3) 0.008(3) 0.004(3) 0.002(3)
C72 0.080(5) 0.077(5) 0.067(5) 0.013(4) 0.012(4) 0.037(4)
Sm2 0.03705(15) 0.01945(13) 0.03285(15) -0.00120(10) 0.00262(11) -0.00084(10)
Sm3 0.03357(15) 0.02041(13) 0.03115(15) -0.00017(10) 0.00149(11) -0.00065(10)
Sm1 0.03868(15) 0.02074(13) 0.02891(15) -0.00141(10) 0.00231(11) 0.00089(10)
O1 0.047(2) 0.0297(19) 0.034(2) 0.0015(16) 0.0071(16) 0.0049(15)
O2 0.058(3) 0.052(3) 0.047(2) -0.016(2) 0.020(2) -0.016(2)
O3 0.045(2) 0.035(2) 0.060(3) -0.0036(18) -0.0052(19) 0.0092(19)
O4 0.0347(19) 0.036(2) 0.042(2) 0.0013(16) -0.0015(16) -0.0049(16)
O5 0.065(3) 0.047(3) 0.058(3) 0.000(2) 0.022(2) 0.013(2)
O6 0.055(3) 0.068(3) 0.043(2) 0.003(2) 0.0087(19) -0.013(2)
O7 0.051(2) 0.0289(18) 0.0236(18) 0.0034(16) 0.0018(15) 0.0022(14)
O8 0.069(3) 0.030(2) 0.035(2) -0.0079(18) 0.0060(18) 0.0006(16)
O9 0.051(2) 0.044(2) 0.042(2) -0.0090(18) 0.0107(18) -0.0107(18)
O10 0.046(2) 0.0185(17) 0.039(2) -0.0014(15) 0.0061(16) 0.0007(14)
O11 0.077(3) 0.027(2) 0.083(3) 0.010(2) 0.043(2) 0.007(2)
O12 0.056(2) 0.032(2) 0.044(2) 0.0071(18) 0.0234(18) 0.0045(16)
O13 0.041(2) 0.0316(19) 0.039(2) -0.0005(16) -0.0014(16) 0.0017(16)
O14 0.062(3) 0.034(2) 0.082(3) 0.009(2) -0.024(2) -0.020(2)
O15 0.039(2) 0.072(3) 0.050(2) -0.016(2) 0.0040(18) -0.006(2)
O16 0.040(2) 0.051(3) 0.089(3) 0.007(2) 0.007(2) 0.014(2)
O19 0.052(2) 0.033(2) 0.0278(19) 0.0024(17) -0.0038(16) -0.0015(15)
O20 0.104(3) 0.024(2) 0.037(2) -0.001(2) -0.012(2) 0.0002(16)

loop_
_atom_type_symbol
_atom_type_description
_atom_type_scat_dispersion_real
_atom_type_scat_dispersion_imag
_atom_type_scat_source
C C 0.0033 0.0016 'International Tables Vol C Tables 4.2.6.8 and 6.1.1.4'
H H 0.0000 0.0000 'International Tables Vol C Tables 4.2.6.8 and 6.1.1.4'
O O 0.0106 0.0060 'International Tables Vol C Tables 4.2.6.8 and 6.1.1.4'
Sm Sm -0.1638 3.4418 'International Tables Vol C Tables 4.2.6.8 and 6.1.1.4'

loop_
_geom_angle_atom_site_label_1
_geom_angle_atom_site_label_2
_geom_angle_atom_site_label_3
_geom_angle_site_symmetry_1
_geom_angle_site_symmetry_3
_geom_angle
O2 C1 O1 . . 119.4(5)
O2 C1 C2 . . 120.2(5)
O1 C1 C2 . . 120.4(5)
O2 C1 Sm3 . . 57.0(3)
O1 C1 Sm3 . . 63.1(3)
C2 C1 Sm3 . . 169.5(3)
C3 C2 C7 . . 119.0(5)
C3 C2 C1 . . 118.8(5)
C7 C2 C1 . . 122.2(5)
C2 C3 C4 . . 120.0(6)
C2 C3 H3 . . 120.0
C4 C3 H3 . . 120.0
C5 C4 C3 . . 121.8(6)
C5 C4 H4 . . 119.1
C3 C4 H4 . . 119.1
C4 C5 C6 . . 117.3(6)
C4 C5 C8 . . 120.9(7)
C6 C5 C8 . . 121.8(7)
C5 C6 C7 . . 122.6(6)
C5 C6 H6 . . 118.7
C7 C6 H6 . . 118.7
C2 C7 C6 . . 119.3(6)
C2 C7 H7 . . 120.3
C6 C7 H7 . . 120.3
C5 C8 H8A . . 109.5
C5 C8 H8B . . 109.5
H8A C8 H8B . . 109.5
C5 C8 H8C . . 109.5
H8A C8 H8C . . 109.5
H8B C8 H8C . . 109.5
O3 C9 O4 . . 119.7(5)
O3 C9 C10 . . 121.6(5)
O4 C9 C10 . . 118.7(5)
O3 C9 Sm3 . . 58.3(3)
O4 C9 Sm3 . . 61.8(3)
C10 C9 Sm3 . . 173.5(4)
C15 C10 C11 . . 117.4(5)
C15 C10 C9 . . 122.8(5)
C11 C10 C9 . . 119.7(5)
C12 C11 C10 . . 120.4(6)
C12 C11 H11 . . 119.8
C10 C11 H11 . . 119.8
C11 C12 C13 . . 121.3(6)
C11 C12 H12 . . 119.4
C13 C12 H12 . . 119.4
C14 C13 C12 . . 118.1(6)
C14 C13 C16 . . 121.7(7)
C12 C13 C16 . . 120.1(7)
C15 C14 C13 . . 121.0(6)
C15 C14 H14 . . 119.5
C13 C14 H14 . . 119.5
C14 C15 C10 . . 121.8(6)
C14 C15 H15 . . 119.1
C10 C15 H15 . . 119.1
C13 C16 H16A . . 109.5
C13 C16 H16B . . 109.5
H16A C16 H16B . . 109.5
C13 C16 H16C . . 109.5
H16A C16 H16C . . 109.5
H16B C16 H16C . . 109.5
O6 C17 O5 . . 122.9(5)
O6 C17 C18 . . 119.5(5)
O5 C17 C18 . . 117.7(5)
C23 C18 C19 . . 118.3(5)
C23 C18 C17 . . 120.5(5)
C19 C18 C17 . . 121.2(5)
C18 C19 C20 . . 120.4(6)
C18 C19 H19 . . 119.8
C20 C19 H19 . . 119.8
C21 C20 C19 . . 120.8(7)
C21 C20 H20 . . 119.6
C19 C20 H20 . . 119.6
C22 C21 C20 . . 117.9(6)
C22 C21 C24 . . 120.7(7)
C20 C21 C24 . . 121.4(7)
C21 C22 C23 . . 121.9(6)
C21 C22 H22 . . 119.0
C23 C22 H22 . . 119.0
C18 C23 C22 . . 120.6(6)
C18 C23 H23 . . 119.7
C22 C23 H23 . . 119.7
C21 C24 H24A . . 109.5
C21 C24 H24B . . 109.5
H24A C24 H24B . . 109.5
C21 C24 H24C . . 109.5
H24A C24 H24C . . 109.5
H24B C24 H24C . . 109.5
O8 C25 O7 . . 119.3(4)
O8 C25 C26 . . 119.4(5)
O7 C25 C26 . . 121.3(5)
O8 C25 Sm3 . 2 56.5(3)
O7 C25 Sm3 . 2 62.9(2)
C26 C25 Sm3 . 2 173.9(3)
C27 C26 C31 . . 118.6(5)
C27 C26 C25 . . 120.0(5)
C31 C26 C25 . . 121.4(5)
C26 C27 C28 . . 120.7(6)
C26 C27 H27 . . 119.7
C28 C27 H27 . . 119.7
C29 C28 C27 . . 121.0(6)
C29 C28 H28 . . 119.5
C27 C28 H28 . . 119.5
C28 C29 C30 . . 118.4(5)
C28 C29 C32 . . 120.8(6)
C30 C29 C32 . . 120.8(6)
C29 C30 C31 . . 120.7(6)
C29 C30 H30 . . 119.6
C31 C30 H30 . . 119.6
C26 C31 C30 . . 120.5(5)
C26 C31 H31 . . 119.7
C30 C31 H31 . . 119.7
C29 C32 H32A . . 109.5
C29 C32 H32B . . 109.5
H32A C32 H32B . . 109.5
C29 C32 H32C . . 109.5
H32A C32 H32C . . 109.5
H32B C32 H32C . . 109.5
O9 C33 O10 . . 119.1(5)
O9 C33 C34 . . 121.5(5)
O10 C33 C34 . . 119.2(5)
O9 C33 Sm1 . . 57.9(3)
O10 C33 Sm1 . . 66.0(3)
C34 C33 Sm1 . . 153.8(4)
C35 C34 C39 . . 119.0(6)
C35 C34 C33 . . 119.0(5)
C39 C34 C33 . . 121.9(5)
C34 C35 C36 . . 120.6(7)
C34 C35 H35 . . 119.7
C36 C35 H35 . . 119.7
C35 C36 C37 . . 121.0(7)
C35 C36 H36 . . 119.5
C37 C36 H36 . . 119.5
C38 C37 C36 . . 117.7(6)
C38 C37 C40 . . 121.4(8)
C36 C37 C40 . . 120.9(8)
C39 C38 C37 . . 121.8(7)
C39 C38 H38 . . 119.1
C37 C38 H38 . . 119.1
C38 C39 C34 . . 119.9(6)
C38 C39 H39 . . 120.1
C34 C39 H39 . . 120.1
C37 C40 H40A . . 109.5
C37 C40 H40B . . 109.5
H40A C40 H40B . . 109.5
C37 C40 H40C . . 109.5
H40A C40 H40C . . 109.5
H40B C40 H40C . . 109.5
O11 C41 O12 . . 118.9(5)
O11 C41 C42 . . 121.9(5)
O12 C41 C42 . . 119.2(5)
O11 C41 Sm2 . . 58.0(3)
O12 C41 Sm2 . . 61.3(3)
C42 C41 Sm2 . . 173.3(4)
C47 C42 C43 . . 118.4(5)
C47 C42 C41 . . 122.0(5)
C43 C42 C41 . . 119.6(5)
C44 C43 C42 . . 120.3(6)
C44 C43 H43 . . 119.9
C42 C43 H43 . . 119.9
C43 C44 C45 . . 121.6(6)
C43 C44 H44 . . 119.2
C45 C44 H44 . . 119.2
C44 C45 C46 . . 118.2(6)
C44 C45 C48 . . 121.6(7)
C46 C45 C48 . . 120.2(7)
C47 C46 C45 . . 120.6(6)
C47 C46 H46 . . 119.7
C45 C46 H46 . . 119.7
C42 C47 C46 . . 120.9(6)
C42 C47 H47 . . 119.6
C46 C47 H47 . . 119.6
C45 C48 H48A . . 109.5
C45 C48 H48B . . 109.5
H48A C48 H48B . . 109.5
C45 C48 H48C . . 109.5
H48A C48 H48C . . 109.5
H48B C48 H48C . . 109.5
O16 C49 O15 . . 122.8(5)
O16 C49 C50 . . 118.0(5)
O15 C49 C50 . . 119.1(5)
C55 C50 C51 . . 119.8(5)
C55 C50 C49 . . 119.6(5)
C51 C50 C49 . . 120.5(5)
C50 C51 C52 . . 118.3(6)
C50 C51 H51 . . 120.8
C52 C51 H51 . . 120.8
C53 C52 C51 . . 122.2(6)
C53 C52 H52 . . 118.9
C51 C52 H52 . . 118.9
C52 C53 C54 . . 118.3(6)
C52 C53 C56 . . 120.7(7)
C54 C53 C56 . . 121.0(7)
C53 C54 C55 . . 121.3(6)
C53 C54 H54 . . 119.4
C55 C54 H54 . . 119.4
C54 C55 C50 . . 120.1(6)
C54 C55 H55 . . 120.0
C50 C55 H55 . . 120.0
C53 C56 H56A . . 109.5
C53 C56 H56B . . 109.5
H56A C56 H56B . . 109.5
C53 C56 H56C . . 109.5
H56A C56 H56C . . 109.5
H56B C56 H56C . . 109.5
O14 C57 O13 . . 119.8(5)
O14 C57 C58 . . 120.2(5)
O13 C57 C58 . . 120.0(5)
O14 C57 Sm2 . . 55.1(3)
O13 C57 Sm2 . . 64.8(3)
C58 C57 Sm2 . . 174.3(4)
C59 C58 C63 . . 118.7(5)
C59 C58 C57 . . 119.7(5)
C63 C58 C57 . . 121.5(5)
C60 C59 C58 . . 120.7(6)
C60 C59 H59 . . 119.6
C58 C59 H59 . . 119.6
C59 C60 C61 . . 120.6(6)
C59 C60 H60 . . 119.7
C61 C60 H60 . . 119.7
C62 C61 C60 . . 118.8(5)
C62 C61 C64 . . 120.5(6)
C60 C61 C64 . . 120.7(6)
C63 C62 C61 . . 121.4(6)
C63 C62 H62 . . 119.3
C61 C62 H62 . . 119.3
C62 C63 C58 . . 119.7(5)
C62 C63 H63 . . 120.2
C58 C63 H63 . . 120.2
C61 C64 H64A . . 109.5
C61 C64 H64B . . 109.5
H64A C64 H64B . . 109.5
C61 C64 H64C . . 109.5
H64A C64 H64C . . 109.5
H64B C64 H64C . . 109.5
O20 C65 O19 . . 118.1(4)
O20 C65 C66 . . 120.6(5)
O19 C65 C66 . . 121.2(4)
O20 C65 Sm1 . . 54.8(3)
O19 C65 Sm1 . . 63.4(2)
C66 C65 Sm1 . . 174.9(4)
C71 C66 C67 . . 117.6(5)
C71 C66 C65 . . 122.0(5)
C67 C66 C65 . . 120.3(5)
C68 C67 C66 . . 121.2(6)
C68 C67 H67 . . 119.4
C66 C67 H67 . . 119.4
C67 C68 C69 . . 121.2(6)
C67 C68 H68 . . 119.4
C69 C68 H68 . . 119.4
C70 C69 C68 . . 117.7(5)
C70 C69 C72 . . 122.4(6)
C68 C69 C72 . . 119.9(6)
C71 C70 C69 . . 121.4(6)
C71 C70 H70 . . 119.3
C69 C70 H70 . . 119.3
C70 C71 C66 . . 120.8(5)
C70 C71 H71 . . 119.6
C66 C71 H71 . . 119.6
C69 C72 H72A . . 109.5
C69 C72 H72B . . 109.5
H72A C72 H72B . . 109.5
C69 C72 H72C . . 109.5
H72A C72 H72C . . 109.5
H72B C72 H72C . . 109.5
O5 Sm2 O4 . . 83.57(14)
O5 Sm2 O10 . . 79.94(13)
O4 Sm2 O10 . . 150.81(12)
O5 Sm2 O19 . . 91.39(14)
O4 Sm2 O19 . . 83.42(12)
O10 Sm2 O19 . . 73.13(11)
O5 Sm2 O14 . . 91.41(16)
O4 Sm2 O14 . . 120.44(12)
O10 Sm2 O14 . . 84.06(12)
O19 Sm2 O14 . . 156.14(12)
O5 Sm2 O11 . . 157.21(14)
O4 Sm2 O11 . . 117.79(13)
O10 Sm2 O11 . . 77.34(12)
O19 Sm2 O11 . . 83.84(14)
O14 Sm2 O11 . . 84.44(17)
O5 Sm2 O12 . . 150.25(13)
O4 Sm2 O12 . . 70.74(12)
O10 Sm2 O12 . . 129.62(12)
O19 Sm2 O12 . . 100.05(12)
O14 Sm2 O12 . . 89.01(14)
O11 Sm2 O12 . . 52.31(12)
O5 Sm2 O13 . . 90.97(13)
O4 Sm2 O13 . . 69.12(11)
O10 Sm2 O13 . . 134.67(11)
O19 Sm2 O13 . . 151.98(11)
O14 Sm2 O13 . . 51.61(12)
O11 Sm2 O13 . . 103.67(13)
O12 Sm2 O13 . . 66.35(11)
O5 Sm2 C41 . . 174.76(15)
O4 Sm2 C41 . . 95.69(14)
O10 Sm2 C41 . . 102.81(14)
O19 Sm2 C41 . . 93.68(14)
O14 Sm2 C41 . . 84.48(16)
O11 Sm2 C41 . . 25.60(13)
O12 Sm2 C41 . . 26.83(13)
O13 Sm2 C41 . . 83.93(13)
O5 Sm2 C57 . . 92.23(15)
O4 Sm2 C57 . . 95.44(13)
O10 Sm2 C57 . . 109.06(13)
O19 Sm2 C57 . . 176.06(13)
O14 Sm2 C57 . . 25.25(13)
O11 Sm2 C57 . . 93.40(15)
O12 Sm2 C57 . . 76.02(14)
O13 Sm2 C57 . . 26.38(12)
C41 Sm2 C57 . . 82.67(15)
O5 Sm2 Sm3 . . 110.45(10)
O4 Sm2 Sm3 . . 42.28(8)
O10 Sm2 Sm3 . . 166.45(8)
O19 Sm2 Sm3 . . 114.11(8)
O14 Sm2 Sm3 . . 86.94(9)
O11 Sm2 Sm3 . . 91.74(9)
O12 Sm2 Sm3 . . 39.86(8)
O13 Sm2 Sm3 . . 39.90(7)
C41 Sm2 Sm3 . . 66.16(11)
C57 Sm2 Sm3 . . 63.07(10)
O5 Sm2 Sm1 . . 69.64(11)
O4 Sm2 Sm1 . . 111.92(8)
O10 Sm2 Sm1 . . 39.41(8)
O19 Sm2 Sm1 . . 39.00(8)
O14 Sm2 Sm1 . . 121.50(9)
O11 Sm2 Sm1 . . 93.49(9)
O12 Sm2 Sm1 . . 133.55(8)
O13 Sm2 Sm1 . . 159.97(8)
C41 Sm2 Sm1 . . 115.32(11)
C57 Sm2 Sm1 . . 144.33(10)
Sm3 Sm2 Sm1 . . 151.439(9)
O15 Sm3 O13 . . 82.56(13)
O15 Sm3 O8 . 2_545 85.66(14)
O13 Sm3 O8 . 2_545 145.46(12)
O15 Sm3 O12 . . 79.03(14)
O13 Sm3 O12 . . 70.41(12)
O8 Sm3 O12 2_545 . 75.52(12)
O15 Sm3 O2 . . 123.04(14)
O13 Sm3 O2 . . 78.08(13)
O8 Sm3 O2 2_545 . 134.44(14)
O12 Sm3 O2 . . 138.73(13)
O15 Sm3 O3 . . 158.87(14)
O13 Sm3 O3 . . 117.52(12)
O8 Sm3 O3 2_545 . 73.96(13)
O12 Sm3 O3 . . 100.68(13)
O2 Sm3 O3 . . 70.89(14)
O15 Sm3 O4 . . 142.51(13)
O13 Sm3 O4 . . 69.06(11)
O8 Sm3 O4 2_545 . 103.83(12)
O12 Sm3 O4 . . 68.86(12)
O2 Sm3 O4 . . 75.45(12)
O3 Sm3 O4 . . 51.48(11)
O15 Sm3 O7 . 2_545 80.64(13)
O13 Sm3 O7 . 2_545 154.26(11)
O8 Sm3 O7 2_545 2_545 51.94(11)
O12 Sm3 O7 . 2_545 124.60(11)
O2 Sm3 O7 . 2_545 95.00(13)
O3 Sm3 O7 . 2_545 82.37(11)
O4 Sm3 O7 . 2_545 133.68(11)
O15 Sm3 O1 . . 74.43(13)
O13 Sm3 O1 . . 87.99(11)
O8 Sm3 O1 2_545 . 119.77(11)
O12 Sm3 O1 . . 147.68(12)
O2 Sm3 O1 . . 52.04(12)
O3 Sm3 O1 . . 110.73(12)
O4 Sm3 O1 . . 126.30(11)
O7 Sm3 O1 2_545 . 68.79(10)
O15 Sm3 C1 . . 98.67(15)
O13 Sm3 C1 . . 79.82(13)
O8 Sm3 C1 2_545 . 134.21(13)
O12 Sm3 C1 . . 150.21(13)
O2 Sm3 C1 . . 25.44(13)
O3 Sm3 C1 . . 91.81(14)
O4 Sm3 C1 . . 99.77(14)
O7 Sm3 C1 2_545 . 83.59(12)
O1 Sm3 C1 . . 26.80(13)
O15 Sm3 C25 . 2_545 83.55(14)
O13 Sm3 C25 . 2_545 164.44(13)
O8 Sm3 C25 2_545 2_545 25.50(13)
O12 Sm3 C25 . 2_545 100.07(14)
O2 Sm3 C25 . 2_545 115.64(15)
O3 Sm3 C25 . 2_545 75.67(13)
O4 Sm3 C25 . 2_545 119.95(12)
O7 Sm3 C25 2_545 2_545 26.48(12)
O1 Sm3 C25 . 2_545 94.98(13)
C1 Sm3 C25 . 2_545 109.24(14)
O15 Sm3 C9 . . 165.08(15)
O13 Sm3 C9 . . 93.31(13)
O8 Sm3 C9 2_545 . 89.84(14)
O12 Sm3 C9 . . 86.07(14)
O2 Sm3 C9 . . 69.55(14)
O3 Sm3 C9 . . 25.23(13)
O4 Sm3 C9 . . 26.35(12)
O7 Sm3 C9 2_545 . 107.60(13)
O1 Sm3 C9 . . 119.91(13)
C1 Sm3 C9 . . 94.67(15)
C25 Sm3 C9 2_545 . 98.37(14)
O16 Sm1 O6 2 . 77.16(15)
O16 Sm1 O7 2 . 97.47(14)
O6 Sm1 O7 . . 80.80(13)
O16 Sm1 O20 2 . 81.90(16)
O6 Sm1 O20 . . 120.15(15)
O7 Sm1 O20 . . 157.90(12)
O16 Sm1 O1 2 2 78.74(14)
O6 Sm1 O1 . 2 142.47(14)
O7 Sm1 O1 . 2 74.30(11)
O20 Sm1 O1 . 2 83.98(12)
O16 Sm1 O9 2 . 152.02(13)
O6 Sm1 O9 . . 128.40(13)
O7 Sm1 O9 . . 78.50(13)
O20 Sm1 O9 . . 91.68(15)
O1 Sm1 O9 2 . 73.50(12)
O16 Sm1 O19 2 . 106.14(14)
O6 Sm1 O19 . . 82.10(14)
O7 Sm1 O19 . . 146.82(11)
O20 Sm1 O19 . . 51.44(11)
O1 Sm1 O19 2 . 132.51(11)
O9 Sm1 O19 . . 90.38(12)
O16 Sm1 O10 2 . 155.98(13)
O6 Sm1 O10 . . 79.20(13)
O7 Sm1 O10 . . 82.80(11)
O20 Sm1 O10 . . 106.72(12)
O1 Sm1 O10 2 . 123.81(11)
O9 Sm1 O10 . . 51.72(11)
O19 Sm1 O10 . . 66.16(10)
O16 Sm1 C33 2 . 170.75(15)
O6 Sm1 C33 . . 102.65(15)
O7 Sm1 C33 . . 73.46(13)
O20 Sm1 C33 . . 105.77(15)
O1 Sm1 C33 2 . 96.70(14)
O9 Sm1 C33 . . 25.92(13)
O19 Sm1 C33 . . 82.90(13)
O10 Sm1 C33 . . 27.13(12)
O16 Sm1 C65 2 . 94.67(15)
O6 Sm1 C65 . . 102.50(15)
O7 Sm1 C65 . . 167.85(13)
O20 Sm1 C65 . . 25.20(13)
O1 Sm1 C65 2 . 107.76(13)
O9 Sm1 C65 . . 90.52(14)
O19 Sm1 C65 . . 26.25(12)
O10 Sm1 C65 . . 86.33(12)
C33 Sm1 C65 . . 94.39(14)
O16 Sm1 Sm3 2 2 73.87(11)
O6 Sm1 Sm3 . 2 105.54(11)
O7 Sm1 Sm3 . 2 39.39(8)
O20 Sm1 Sm3 . 2 121.18(9)
O1 Sm1 Sm3 2 2 39.50(8)
O9 Sm1 Sm3 . 2 86.66(9)
O19 Sm1 Sm3 . 2 172.01(8)
O10 Sm1 Sm3 . 2 117.04(7)
C33 Sm1 Sm3 . 2 97.46(10)
C65 Sm1 Sm3 . 2 146.22(10)
O16 Sm1 Sm2 2 . 126.90(11)
O6 Sm1 Sm2 . . 65.48(11)
O7 Sm1 Sm2 . . 111.45(8)
O20 Sm1 Sm2 . . 85.62(9)
O1 Sm1 Sm2 2 . 150.46(9)
O9 Sm1 Sm2 . . 79.27(9)
O19 Sm1 Sm2 . . 35.38(7)
O10 Sm1 Sm2 . . 35.40(7)
C33 Sm1 Sm2 . . 59.90(10)
C65 Sm1 Sm2 . . 60.73(10)
Sm3 Sm1 Sm2 2 . 150.230(8)
C1 O1 Sm1 . 2_545 140.1(3)
C1 O1 Sm3 . . 90.1(3)
Sm1 O1 Sm3 2_545 . 103.95(12)
C1 O2 Sm3 . . 97.6(3)
C9 O3 Sm3 . . 96.5(3)
C9 O4 Sm2 . . 160.7(3)
C9 O4 Sm3 . . 91.9(3)
Sm2 O4 Sm3 . . 99.26(12)
C17 O5 Sm2 . . 137.5(4)
C17 O6 Sm1 . . 142.2(4)
C25 O7 Sm1 . . 145.9(3)
C25 O7 Sm3 . 2 90.6(3)
Sm1 O7 Sm3 . 2 104.23(11)
C25 O8 Sm3 . 2 98.0(3)
C33 O9 Sm1 . . 96.2(3)
C33 O10 Sm2 . . 146.3(3)
C33 O10 Sm1 . . 86.8(3)
Sm2 O10 Sm1 . . 105.19(12)
C41 O11 Sm2 . . 96.4(3)
C41 O12 Sm3 . . 162.5(4)
C41 O12 Sm2 . . 91.9(3)
Sm3 O12 Sm2 . . 98.76(12)
C57 O13 Sm3 . . 145.0(3)
C57 O13 Sm2 . . 88.8(3)
Sm3 O13 Sm2 . . 96.52(11)
C57 O14 Sm2 . . 99.7(3)
C49 O15 Sm3 . . 146.8(4)
C49 O16 Sm1 . 2_545 129.5(4)
C65 O19 Sm2 . . 155.4(3)
C65 O19 Sm1 . . 90.4(3)
Sm2 O19 Sm1 . . 105.62(12)
C65 O20 Sm1 . . 100.0(3)

loop_
_geom_bond_atom_site_label_1
_geom_bond_atom_site_label_2
_geom_bond_site_symmetry_2
_geom_bond_distance
C1 O2 . 1.244(6)
C1 O1 . 1.295(6)
C1 C2 . 1.487(7)
C1 Sm3 . 2.871(5)
C2 C3 . 1.373(8)
C2 C7 . 1.379(8)
C3 C4 . 1.394(8)
C3 H3 . 0.9300
C4 C5 . 1.364(9)
C4 H4 . 0.9300
C5 C6 . 1.366(10)
C5 C8 . 1.521(9)
C6 C7 . 1.387(8)
C6 H6 . 0.9300
C7 H7 . 0.9300
C8 H8A . 0.9600
C8 H8B . 0.9600
C8 H8C . 0.9600
C9 O3 . 1.240(6)
C9 O4 . 1.284(6)
C9 C10 . 1.475(7)
C9 Sm3 . 2.891(5)
C10 C15 . 1.379(7)
C10 C11 . 1.399(7)
C11 C12 . 1.372(9)
C11 H11 . 0.9300
C12 C13 . 1.388(10)
C12 H12 . 0.9300
C13 C14 . 1.371(9)
C13 C16 . 1.516(9)
C14 C15 . 1.369(8)
C14 H14 . 0.9300
C15 H15 . 0.9300
C16 H16A . 0.9600
C16 H16B . 0.9600
C16 H16C . 0.9600
C17 O6 . 1.253(7)
C17 O5 . 1.262(7)
C17 C18 . 1.485(8)
C18 C23 . 1.371(8)
C18 C19 . 1.383(8)
C19 C20 . 1.393(9)
C19 H19 . 0.9300
C20 C21 . 1.372(10)
C20 H20 . 0.9300
C21 C22 . 1.369(10)
C21 C24 . 1.512(9)
C22 C23 . 1.373(9)
C22 H22 . 0.9300
C23 H23 . 0.9300
C24 H24A . 0.9600
C24 H24B . 0.9600
C24 H24C . 0.9600
C25 O8 . 1.249(6)
C25 O7 . 1.281(6)
C25 C26 . 1.479(7)
C25 Sm3 2 2.873(5)
C26 C27 . 1.375(7)
C26 C31 . 1.382(7)
C27 C28 . 1.378(8)
C27 H27 . 0.9300
C28 C29 . 1.375(9)
C28 H28 . 0.9300
C29 C30 . 1.378(8)
C29 C32 . 1.532(8)
C30 C31 . 1.383(7)
C30 H30 . 0.9300
C31 H31 . 0.9300
C32 H32A . 0.9600
C32 H32B . 0.9600
C32 H32C . 0.9600
C33 O9 . 1.248(6)
C33 O10 . 1.297(6)
C33 C34 . 1.471(7)
C33 Sm1 . 2.839(5)
C34 C35 . 1.368(8)
C34 C39 . 1.376(8)
C35 C36 . 1.374(10)
C35 H35 . 0.9300
C36 C37 . 1.378(11)
C36 H36 . 0.9300
C37 C38 . 1.371(10)
C37 C40 . 1.527(10)
C38 C39 . 1.371(9)
C38 H38 . 0.9300
C39 H39 . 0.9300
C40 H40A . 0.9600
C40 H40B . 0.9600
C40 H40C . 0.9600
C41 O11 . 1.238(6)
C41 O12 . 1.286(6)
C41 C42 . 1.476(8)
C41 Sm2 . 2.848(6)
C42 C47 . 1.374(8)
C42 C43 . 1.389(8)
C43 C44 . 1.370(9)
C43 H43 . 0.9300
C44 C45 . 1.374(10)
C44 H44 . 0.9300
C45 C46 . 1.382(9)
C45 C48 . 1.511(9)
C46 C47 . 1.381(8)
C46 H46 . 0.9300
C47 H47 . 0.9300
C48 H48A . 0.9600
C48 H48B . 0.9600
C48 H48C . 0.9600
C49 O16 . 1.247(7)
C49 O15 . 1.278(7)
C49 C50 . 1.484(7)
C50 C55 . 1.381(7)
C50 C51 . 1.387(8)
C51 C52 . 1.395(9)
C51 H51 . 0.9300
C52 C53 . 1.367(10)
C52 H52 . 0.9300
C53 C54 . 1.374(10)
C53 C56 . 1.527(9)
C54 C55 . 1.377(8)
C54 H54 . 0.9300
C55 H55 . 0.9300
C56 H56A . 0.9600
C56 H56B . 0.9600
C56 H56C . 0.9600
C57 O14 . 1.240(6)
C57 O13 . 1.274(6)
C57 C58 . 1.479(7)
C57 Sm2 . 2.866(5)
C58 C59 . 1.383(8)
C58 C63 . 1.397(7)
C59 C60 . 1.376(8)
C59 H59 . 0.9300
C60 C61 . 1.379(8)
C60 H60 . 0.9300
C61 C62 . 1.377(9)
C61 C64 . 1.516(8)
C62 C63 . 1.377(8)
C62 H62 . 0.9300
C63 H63 . 0.9300
C64 H64A . 0.9600
C64 H64B . 0.9600
C64 H64C . 0.9600
C65 O20 . 1.248(6)
C65 O19 . 1.277(6)
C65 C66 . 1.472(7)
C65 Sm1 . 2.887(5)
C66 C71 . 1.382(7)
C66 C67 . 1.386(7)
C67 C68 . 1.367(8)
C67 H67 . 0.9300
C68 C69 . 1.382(8)
C68 H68 . 0.9300
C69 C70 . 1.377(8)
C69 C72 . 1.513(8)
C70 C71 . 1.375(7)
C70 H70 . 0.9300
C71 H71 . 0.9300
C72 H72A . 0.9600
C72 H72B . 0.9600
C72 H72C . 0.9600
Sm2 O5 . 2.284(4)
Sm2 O4 . 2.355(3)
Sm2 O10 . 2.371(3)
Sm2 O19 . 2.375(3)
Sm2 O14 . 2.385(4)
Sm2 O11 . 2.432(4)
Sm2 O12 . 2.500(3)
Sm2 O13 . 2.594(3)
Sm2 Sm3 . 3.7381(3)
Sm2 Sm1 . 3.9498(3)
Sm3 O15 . 2.316(4)
Sm3 O13 . 2.413(3)
Sm3 O8 2_545 2.419(4)
Sm3 O12 . 2.424(4)
Sm3 O2 . 2.429(4)
Sm3 O3 . 2.476(4)
Sm3 O4 . 2.548(3)
Sm3 O7 2_545 2.558(3)
Sm3 O1 . 2.561(3)
Sm3 C25 2_545 2.873(5)
Sm1 O16 2 2.310(4)
Sm1 O6 . 2.324(4)
Sm1 O7 . 2.391(3)
Sm1 O20 . 2.395(4)
Sm1 O1 2 2.398(3)
Sm1 O9 . 2.419(4)
Sm1 O19 . 2.581(3)
Sm1 O10 . 2.599(3)
Sm1 Sm3 2 3.9075(3)
O1 Sm1 2_545 2.398(3)
O7 Sm3 2 2.558(3)
O8 Sm3 2 2.419(4)
O16 Sm1 2_545 2.310(4)
